data_7043051
loop_
_publ_author_name
'Vaid, Thomas'
'Kelley, Steven Paul'
'Rogers, Robin D.'

_publ_section_title
;
 Metal Carbonate Complexes Formed Through the Capture of Ambient O2 and
 CO2 by Elemental Metals in 1-methylimidazole: Molecular Cu(CO3)(MeIm)3
 and Polymeric M(CO3)(MeIm)2&#x00B7;2H2O (M = Co, Zn)
;
_journal_name_full 'Dalton Trans.'
_journal_paper_doi 10.1039/C7DT01787A
_journal_year 2017
_chemical_formula_sum 'C13 H18 Cu N6 O3'
_chemical_formula_weight 369.87
_chemical_name_systematic Cu(CO3)(1-methylimidazole)3
_space_group_crystal_system monoclinic
_space_group_IT_number 9
_space_group_name_Hall 'C -2yc'
_space_group_name_H-M_alt 'C 1 c 1'
_symmetry_space_group_name_Hall 'C -2yc'
_symmetry_space_group_name_H-M 'C 1 c 1'
_atom_sites_solution_hydrogens geom
_atom_sites_solution_primary direct
_atom_sites_solution_secondary difmap
_audit_creation_method SHELXL-2013
_audit_update_record
;
2016-10-20 deposited with the CCDC.
2017-05-19 downloaded from the CCDC.
;
_cell_angle_alpha 90
_cell_angle_beta 93.292(4)
_cell_angle_gamma 90
_cell_formula_units_Z 4
_cell_length_a 13.232(4)
_cell_length_b 8.981(3)
_cell_length_c 13.232(4)
_cell_measurement_reflns_used 7828
_cell_measurement_temperature 100(2)
_cell_measurement_theta_max 25.58
_cell_measurement_theta_min 2.75
_cell_volume 1569.9(9)
_computing_cell_refinement 'Bruker SAINT'
_computing_data_collection 'Bruker APEX2'
_computing_data_reduction 'Bruker SAINT'
_computing_molecular_graphics 'Bruker SHELXTL'
_computing_publication_material 'Bruker SHELXTL'
_computing_structure_refinement 'SHELXL-2013 (Sheldrick, 2013)'
_computing_structure_solution 'SHELXS-97 (Sheldrick, 2008)'
_diffrn_ambient_temperature 100(2)
_diffrn_measured_fraction_theta_full 0.999
_diffrn_measured_fraction_theta_max 0.998
_diffrn_measurement_device_type 'Bruker APEX-II CCD'
_diffrn_measurement_method '\f and \w scans'
_diffrn_radiation_type MoK\a
_diffrn_radiation_wavelength 0.71073
_diffrn_reflns_av_R_equivalents 0.0406
_diffrn_reflns_av_unetI/netI 0.0372
_diffrn_reflns_Laue_measured_fraction_full 0.999
_diffrn_reflns_Laue_measured_fraction_max 0.998
_diffrn_reflns_limit_h_max 17
_diffrn_reflns_limit_h_min -17
_diffrn_reflns_limit_k_max 11
_diffrn_reflns_limit_k_min -11
_diffrn_reflns_limit_l_max 17
_diffrn_reflns_limit_l_min -17
_diffrn_reflns_number 20773
_diffrn_reflns_point_group_measured_fraction_full 0.999
_diffrn_reflns_point_group_measured_fraction_max 0.993
_diffrn_reflns_theta_full 25.242
_diffrn_reflns_theta_max 27.473
_diffrn_reflns_theta_min 2.742
_exptl_absorpt_coefficient_mu 1.416
_exptl_absorpt_correction_T_max 0.7456
_exptl_absorpt_correction_T_min 0.6205
_exptl_absorpt_correction_type multi-scan
_exptl_absorpt_process_details 'Bruker AXScale'
_exptl_crystal_colour blue
_exptl_crystal_density_diffrn 1.565
_exptl_crystal_density_method 'not measured'
_exptl_crystal_description Fragment
_exptl_crystal_F_000 764
_exptl_crystal_recrystallization_method 'crystallization during formation'
_exptl_crystal_size_max 0.100
_exptl_crystal_size_mid 0.090
_exptl_crystal_size_min 0.040
_refine_diff_density_max 0.488
_refine_diff_density_min -0.264
_refine_diff_density_rms 0.053
_refine_ls_abs_structure_details
; 
 Flack x determined using 1573 quotients [(I+)-(I-)]/[(I+)+(I-)] 
 (Parsons and Flack (2004), Acta Cryst. A60, s61). 
;
_refine_ls_abs_structure_Flack -0.002(8)
_refine_ls_extinction_method none
_refine_ls_goodness_of_fit_ref 1.028
_refine_ls_hydrogen_treatment constr
_refine_ls_matrix_type full
_refine_ls_number_parameters 211
_refine_ls_number_reflns 3594
_refine_ls_number_restraints 2
_refine_ls_restrained_S_all 1.028
_refine_ls_R_factor_all 0.0318
_refine_ls_R_factor_gt 0.0283
_refine_ls_shift/su_max 0.002
_refine_ls_shift/su_mean 0.000
_refine_ls_structure_factor_coef Fsqd
_refine_ls_weighting_details 'w=1/[\s^2^(Fo^2^)+(0.0277P)^2^+1.0692P] where P=(Fo^2^+2Fc^2^)/3'
_refine_ls_weighting_scheme calc
_refine_ls_wR_factor_gt 0.0615
_refine_ls_wR_factor_ref 0.0628
_reflns_Friedel_coverage 0.987
_reflns_Friedel_fraction_full 0.998
_reflns_Friedel_fraction_max 0.988
_reflns_number_gt 3373
_reflns_number_total 3594
_reflns_threshold_expression 'I > 2\s(I)'
_cod_data_source_file c7dt01787a2.cif
_cod_data_source_block s1
_cod_original_cell_volume 1569.9(8)
_cod_database_code 7043051
_shelx_space_group_comment
; 
The symmetry employed for this shelxl refinement is uniquely defined 
by the following loop, which should always be used as a source of 
symmetry information in preference to the above space-group names. 
They are only intended as comments. 
;
_shelx_estimated_absorpt_t_min 0.871
_shelx_estimated_absorpt_t_max 0.946
_shelxl_version_number 2013-4

loop_
_space_group_symop_operation_xyz
'x, y, z'
'x, -y, z+1/2'
'x+1/2, y+1/2, z'
'x+1/2, -y+1/2, z+1/2'

loop_
_atom_site_label
_atom_site_type_symbol
_atom_site_fract_x
_atom_site_fract_y
_atom_site_fract_z
_atom_site_U_iso_or_equiv
_atom_site_adp_type
_atom_site_occupancy
_atom_site_site_symmetry_order
_atom_site_calc_flag
_atom_site_refinement_flags_posn
_atom_site_refinement_flags_adp
Cu Cu 0.12670(3) -0.10515(4) 0.37175(3) 0.01776(11) Uani 1 1 d . .
O1 O 0.2101(2) -0.1922(4) 0.2685(2) 0.0321(7) Uani 1 1 d . .
O2 O 0.04616(19) -0.1875(3) 0.2525(2) 0.0268(6) Uani 1 1 d . .
O3 O 0.1328(2) -0.2873(3) 0.12716(18) 0.0269(6) Uani 1 1 d . .
N1 N 0.0093(2) -0.1079(3) 0.4625(2) 0.0194(6) Uani 1 1 d . .
N3 N -0.0883(2) -0.0913(3) 0.5917(2) 0.0221(7) Uani 1 1 d . .
N7 N 0.2391(2) -0.1093(3) 0.4803(2) 0.0202(6) Uani 1 1 d . .
N9 N 0.3509(2) -0.0591(4) 0.6053(2) 0.0202(6) Uani 1 1 d . .
N13 N 0.1268(3) 0.1387(3) 0.3416(2) 0.0218(7) Uani 1 1 d . .
N15 N 0.0986(2) 0.3768(3) 0.3748(3) 0.0228(7) Uani 1 1 d . .
C2 C 0.0058(3) -0.0736(4) 0.5598(3) 0.0208(8) Uani 1 1 d . .
H2 H 0.0623 -0.0409 0.6015 0.025 Uiso 1 1 calc R U
C4 C -0.1491(3) -0.1360(4) 0.5108(3) 0.0243(8) Uani 1 1 d . .
H4 H -0.2197 -0.1558 0.5100 0.029 Uiso 1 1 calc R U
C5 C -0.0884(3) -0.1467(4) 0.4309(3) 0.0219(8) Uani 1 1 d . .
H5 H -0.1100 -0.1762 0.3641 0.026 Uiso 1 1 calc R U
C6 C -0.1202(3) -0.0622(5) 0.6946(3) 0.0294(9) Uani 1 1 d . .
H6A H -0.1486 0.0383 0.6977 0.044 Uiso 1 1 calc R U
H6B H -0.0616 -0.0705 0.7430 0.044 Uiso 1 1 calc R U
H6C H -0.1717 -0.1352 0.7116 0.044 Uiso 1 1 calc R U
C8 C 0.2682(3) -0.0105(4) 0.5501(3) 0.0192(7) Uani 1 1 d . .
H8 H 0.2355 0.0821 0.5602 0.023 Uiso 1 1 calc R U
C10 C 0.3758(3) -0.1964(5) 0.5686(3) 0.0251(8) Uani 1 1 d . .
H10 H 0.4305 -0.2579 0.5924 0.030 Uiso 1 1 calc R U
C11 C 0.3068(3) -0.2267(4) 0.4920(3) 0.0265(8) Uani 1 1 d . .
H11 H 0.3050 -0.3150 0.4523 0.032 Uiso 1 1 calc R U
C12 C 0.4071(3) 0.0203(5) 0.6871(3) 0.0331(10) Uani 1 1 d . .
H12A H 0.3596 0.0739 0.7281 0.050 Uiso 1 1 calc R U
H12B H 0.4537 0.0914 0.6583 0.050 Uiso 1 1 calc R U
H12C H 0.4457 -0.0513 0.7299 0.050 Uiso 1 1 calc R U
C14 C 0.0858(3) 0.2330(4) 0.4028(3) 0.0223(8) Uani 1 1 d . .
H14 H 0.0510 0.2039 0.4604 0.027 Uiso 1 1 calc R U
C16 C 0.1510(3) 0.3719(4) 0.2885(3) 0.0274(9) Uani 1 1 d . .
H16 H 0.1711 0.4546 0.2497 0.033 Uiso 1 1 calc R U
C17 C 0.1687(3) 0.2264(5) 0.2694(3) 0.0268(8) Uani 1 1 d . .
H17 H 0.2047 0.1902 0.2144 0.032 Uiso 1 1 calc R U
C18 C 0.0646(4) 0.5067(4) 0.4297(3) 0.0347(10) Uani 1 1 d . .
H18A H 0.0997 0.5100 0.4969 0.052 Uiso 1 1 calc R U
H18B H -0.0086 0.5000 0.4368 0.052 Uiso 1 1 calc R U
H18C H 0.0799 0.5973 0.3922 0.052 Uiso 1 1 calc R U
C19 C 0.1298(3) -0.2265(4) 0.2109(3) 0.0177(7) Uani 1 1 d . .

loop_
_atom_site_aniso_label
_atom_site_aniso_U_11
_atom_site_aniso_U_22
_atom_site_aniso_U_33
_atom_site_aniso_U_23
_atom_site_aniso_U_13
_atom_site_aniso_U_12
Cu 0.01601(18) 0.01921(19) 0.01798(18) -0.0036(2) 0.00030(13) 0.0018(3)
O1 0.0170(13) 0.052(2) 0.0269(14) -0.0145(14) 0.0021(11) 0.0032(14)
O2 0.0179(14) 0.0384(17) 0.0240(14) -0.0087(12) -0.0002(11) 0.0020(13)
O3 0.0257(14) 0.0364(17) 0.0188(13) -0.0073(12) 0.0016(11) 0.0011(12)
N1 0.0165(15) 0.0194(16) 0.0223(16) -0.0005(12) 0.0007(12) -0.0008(13)
N3 0.0177(15) 0.0225(17) 0.0266(16) -0.0008(14) 0.0063(13) -0.0027(14)
N7 0.0168(15) 0.0222(17) 0.0214(15) -0.0021(13) 0.0004(12) 0.0012(13)
N9 0.0161(15) 0.0229(16) 0.0215(15) 0.0009(12) -0.0016(12) -0.0003(12)
N13 0.0224(15) 0.0192(15) 0.0234(17) -0.0012(11) -0.0004(15) 0.0005(13)
N15 0.027(2) 0.0164(15) 0.0245(16) 0.0023(13) -0.0005(17) 0.0017(12)
C2 0.0165(17) 0.0214(19) 0.0246(19) -0.0013(15) 0.0028(15) -0.0033(14)
C4 0.0163(18) 0.024(2) 0.033(2) 0.0015(16) 0.0028(16) -0.0023(15)
C5 0.0189(18) 0.0218(18) 0.0249(19) -0.0007(15) -0.0006(15) -0.0015(15)
C6 0.028(2) 0.031(2) 0.030(2) -0.0049(17) 0.0114(17) -0.0077(17)
C8 0.0151(16) 0.0184(18) 0.0240(18) 0.0012(14) 0.0007(14) 0.0003(14)
C10 0.0201(18) 0.0224(19) 0.032(2) 0.0001(17) -0.0019(16) 0.0073(16)
C11 0.027(2) 0.0197(19) 0.033(2) -0.0057(16) -0.0021(17) 0.0065(15)
C12 0.030(2) 0.033(2) 0.035(2) -0.0096(19) -0.0082(18) -0.0021(19)
C14 0.030(2) 0.0179(19) 0.0191(18) 0.0019(14) 0.0015(15) 0.0001(16)
C16 0.023(2) 0.024(2) 0.035(2) 0.0070(17) 0.0059(17) -0.0025(16)
C17 0.0220(19) 0.029(2) 0.030(2) 0.0013(17) 0.0066(16) 0.0011(16)
C18 0.052(3) 0.0182(19) 0.034(2) -0.0005(18) 0.005(2) 0.006(2)
C19 0.0194(17) 0.0137(17) 0.0201(17) 0.0024(13) 0.0015(14) 0.0008(14)

loop_
_atom_type_symbol
_atom_type_description
_atom_type_scat_dispersion_real
_atom_type_scat_dispersion_imag
_atom_type_scat_source
C C 0.0033 0.0016 'International Tables Vol C Tables 4.2.6.8 and 6.1.1.4'
H H 0.0000 0.0000 'International Tables Vol C Tables 4.2.6.8 and 6.1.1.4'
N N 0.0061 0.0033 'International Tables Vol C Tables 4.2.6.8 and 6.1.1.4'
O O 0.0106 0.0060 'International Tables Vol C Tables 4.2.6.8 and 6.1.1.4'
Cu Cu 0.3201 1.2651 'International Tables Vol C Tables 4.2.6.8 and 6.1.1.4'

loop_
_geom_angle_atom_site_label_1
_geom_angle_atom_site_label_2
_geom_angle_atom_site_label_3
_geom_angle
O1 Cu O2 66.35(11)
O1 Cu N7 93.86(12)
O2 Cu N7 154.03(12)
O1 Cu N1 152.94(13)
O2 Cu N1 94.09(11)
N7 Cu N1 97.95(13)
O1 Cu N13 105.08(13)
O2 Cu N13 103.23(12)
N7 Cu N13 97.97(12)
N1 Cu N13 97.30(12)
O1 Cu C19 33.12(12)
O2 Cu C19 33.23(11)
N7 Cu C19 125.29(12)
N1 Cu C19 125.21(12)
N13 Cu C19 106.76(11)
C19 O1 Cu 91.7(2)
C19 O2 Cu 90.4(2)
C2 N1 C5 105.6(3)
C2 N1 Cu 130.2(3)
C5 N1 Cu 124.2(2)
C2 N3 C4 107.7(3)
C2 N3 C6 126.0(3)
C4 N3 C6 126.2(3)
C8 N7 C11 105.7(3)
C8 N7 Cu 131.4(3)
C11 N7 Cu 122.8(2)
C8 N9 C10 107.6(3)
C8 N9 C12 127.1(3)
C10 N9 C12 125.3(3)
C14 N13 C17 104.8(3)
C14 N13 Cu 121.4(2)
C17 N13 Cu 133.7(2)
C14 N15 C16 105.9(3)
C14 N15 C18 125.3(3)
C16 N15 C18 128.7(3)
N1 C2 N3 111.1(3)
N3 C4 C5 106.3(3)
C4 C5 N1 109.2(3)
N7 C8 N9 110.8(3)
C11 C10 N9 106.3(3)
C10 C11 N7 109.6(3)
N13 C14 N15 112.6(3)
C17 C16 N15 106.7(3)
C16 C17 N13 109.9(3)
O3 C19 O1 124.0(3)
O3 C19 O2 124.4(3)
O1 C19 O2 111.6(3)
O3 C19 Cu 178.7(3)
O1 C19 Cu 55.18(17)
O2 C19 Cu 56.42(17)

loop_
_geom_bond_atom_site_label_1
_geom_bond_atom_site_label_2
_geom_bond_distance
Cu O1 1.966(3)
Cu O2 1.995(3)
Cu N7 2.007(3)
Cu N1 2.018(3)
Cu N13 2.226(3)
Cu C19 2.394(4)
O1 C19 1.309(5)
O2 C19 1.312(4)
O3 C19 1.237(4)
N1 C2 1.327(5)
N1 C5 1.380(5)
N3 C2 1.347(5)
N3 C4 1.363(5)
N3 C6 1.472(5)
N7 C8 1.323(5)
N7 C11 1.387(5)
N9 C8 1.352(5)
N9 C10 1.372(5)
N9 C12 1.463(5)
N13 C14 1.311(5)
N13 C17 1.379(5)
N15 C14 1.356(5)
N15 C16 1.370(5)
N15 C18 1.459(5)
C4 C5 1.368(5)
C10 C11 1.352(6)
C16 C17 1.354(6)
